data_2011924
loop_
_publ_author_name
'Vasiliev, Alexander D.'
'Astachov, Alexander M.'
'Nefedov, Andrey A.'
'Kruglyakova, Ludmila A.'
'Stepanov, Rudolf S.'

_publ_section_title
;
 Nitroguanyl azide
;
_journal_issue 5
_journal_name_full 'Acta Crystallographica Section C'
_journal_page_first 625
_journal_page_last 626
_journal_paper_doi 10.1107/S0108270101002827
_journal_volume 57
_journal_year 2001
_chemical_formula_moiety 'C H2 N6 O2'
_chemical_formula_sum 'C H2 N6 O2'
_chemical_formula_weight 130.09
_chemical_name_systematic
;
nitrocarbamimidoyl azide
;
_space_group_IT_number 2
_symmetry_cell_setting triclinic
_symmetry_space_group_name_Hall '-P 1'
_symmetry_space_group_name_H-M 'P -1'
_cell_angle_alpha 98.310(10)
_cell_angle_beta 110.580(10)
_cell_angle_gamma 75.108(9)
_cell_formula_units_Z 4
_cell_length_a 9.9302(8)
_cell_length_b 7.9433(9)
_cell_length_c 7.1288(8)
_cell_measurement_reflns_used 24
_cell_measurement_temperature 293(2)
_cell_measurement_theta_max 34
_cell_measurement_theta_min 26
_cell_volume 507.83(10)
_computing_cell_refinement 'KM-4 Software'
_computing_data_collection 'KM-4 Software (Kuma, 1991)'
_computing_data_reduction 'DATARED in KM-4 Software'
_computing_molecular_graphics 'SHELXTL (Sheldrick, 1995)'
_computing_publication_material SHELXL97
_computing_structure_refinement 'SHELXL97 (Sheldrick, 1997)'
_computing_structure_solution 'SHELXS97 (Sheldrick, 1990)'
_diffrn_ambient_temperature 293(2)
_diffrn_measured_fraction_theta_full .955
_diffrn_measured_fraction_theta_max .955
_diffrn_measurement_device_type 'Kuma KM-4 four-circle'
_diffrn_measurement_method 'profile measured \q/2\q'
_diffrn_radiation_monochromator graphite
_diffrn_radiation_source 'fine-focus sealed tube'
_diffrn_radiation_type CuK\a
_diffrn_radiation_wavelength 1.5418
_diffrn_reflns_av_R_equivalents .0147
_diffrn_reflns_av_sigmaI/netI .0103
_diffrn_reflns_limit_h_max 0
_diffrn_reflns_limit_h_min -12
_diffrn_reflns_limit_k_max 9
_diffrn_reflns_limit_k_min -9
_diffrn_reflns_limit_l_max 8
_diffrn_reflns_limit_l_min -8
_diffrn_reflns_number 1971
_diffrn_reflns_theta_full 69.99
_diffrn_reflns_theta_max 69.99
_diffrn_reflns_theta_min 4.88
_diffrn_standards_decay_% none
_diffrn_standards_interval_count 50
_diffrn_standards_number 2
_exptl_absorpt_coefficient_mu 1.368
_exptl_absorpt_correction_type none
_exptl_crystal_colour colourless
_exptl_crystal_density_diffrn 1.701
_exptl_crystal_density_method 'not measured'
_exptl_crystal_description lump
_exptl_crystal_F_000 264
_exptl_crystal_size_max .32
_exptl_crystal_size_mid .30
_exptl_crystal_size_min .29
_refine_diff_density_max .205
_refine_diff_density_min -.198
_refine_ls_extinction_coef .0089(14)
_refine_ls_extinction_method 'SHELXL97 (Sheldrick, 1997)'
_refine_ls_goodness_of_fit_ref 1.087
_refine_ls_hydrogen_treatment refall
_refine_ls_matrix_type full
_refine_ls_number_parameters 180
_refine_ls_number_reflns 1851
_refine_ls_number_restraints 0
_refine_ls_restrained_S_all 1.087
_refine_ls_R_factor_all .0360
_refine_ls_R_factor_gt .0339
_refine_ls_shift/su_max .009
_refine_ls_shift/su_mean .001
_refine_ls_structure_factor_coef Fsqd
_refine_ls_weighting_details 'w = 1/[\s^2^(Fo^2^)+(0.0537P)^2^+0.1095P] where P=(Fo^2^+2Fc^2^)/3'
_refine_ls_weighting_scheme calc
_refine_ls_wR_factor_ref .0951
_reflns_number_gt 1713
_reflns_number_total 1851
_reflns_threshold_expression I>2\s(I)
_cod_data_source_file av1067.cif
_cod_data_source_block I
_cod_depositor_comments
;
The following automatic conversions were performed:
'_symmetry_cell_setting' value 'Triclinic' changed to 'triclinic'
according to '/home/saulius/struct/CIF-dictionaries/cif_core.dic'
dictionary named 'cif_core.dic' version 2.4.1 from 2010-06-29.

Automatic conversion script
Id: cif_fix_enum 1527 2010-12-29 10:47:43Z saulius 

The following automatic conversions were performed:

'_symmetry_cell_setting' value 'Triclinic' changed to 'triclinic'
according to /home/saulius/struct/CIF-dictionaries/cif_core.dic
dictionary named 'cif_core.dic' version 2.4.1 from 2010-06-29.

Automatic conversion script
Id: cif_fix_values 1715 2011-07-08 13:25:40Z adriana 
;
_cod_original_cell_volume 507.83(9)
_cod_database_code 2011924
_cod_database_fobs_code 2011924

loop_
_symmetry_equiv_pos_as_xyz
'x, y, z'
'-x, -y, -z'

loop_
_atom_site_label
_atom_site_fract_x
_atom_site_fract_y
_atom_site_fract_z
_atom_site_U_iso_or_equiv
_atom_site_adp_type
_atom_site_calc_flag
_atom_site_refinement_flags
_atom_site_occupancy
_atom_site_disorder_assembly
_atom_site_disorder_group
_atom_site_type_symbol
C1A .74742(16) .00130(17) .6997(2) .0376(3) Uani d . 1 . . C
N1A .66238(13) .10530(15) .55232(17) .0378(3) Uani d . 1 . . N
N2A .87682(17) -.10340(18) .7291(2) .0512(4) Uani d . 1 . . N
H1A .917(3) -.160(3) .842(4) .071(6) Uiso d . 1 . . H
H2A .923(3) -.099(3) .645(3) .071(6) Uiso d . 1 . . H
N3A .71542(13) .11576(15) .40460(17) .0373(3) Uani d . 1 . . N
N4A .68901(17) .00020(18) .8506(2) .0516(4) Uani d . 1 . . N
N5A .56250(16) .09674(17) .82266(18) .0453(3) Uani d . 1 . . N
N6A .45205(19) .1744(2) .8220(2) .0592(4) Uani d . 1 . . N
O1A .62908(12) .21175(15) .27048(16) .0494(3) Uani d . 1 . . O
O2A .83855(13) .03785(16) .40061(18) .0558(3) Uani d . 1 . . O
C1B .22185(15) .48405(17) -.05571(19) .0347(3) Uani d . 1 . . C
N1B .14663(12) .37780(14) -.02858(16) .0342(3) Uani d . 1 . . N
N2B .20705(17) .55960(19) -.2144(2) .0495(4) Uani d . 1 . . N
H1B .262(3) .626(3) -.206(3) .074(7) Uiso d . 1 . . H
H2B .144(2) .535(3) -.328(3) .063(6) Uiso d . 1 . . H
N3B .03547(13) .33446(14) -.18819(16) .0372(3) Uani d . 1 . . N
N4B .33450(14) .52520(18) .11267(18) .0448(3) Uani d . 1 . . N
N5B .33850(13) .46870(17) .27080(18) .0433(3) Uani d . 1 . . N
N6B .35467(17) .4289(2) .4216(2) .0621(4) Uani d . 1 . . N
O1B -.03604(12) .24662(14) -.15028(16) .0481(3) Uani d . 1 . . O
O2B .00660(14) .37831(17) -.35940(16) .0603(4) Uani d . 1 . . O

loop_
_atom_site_aniso_label
_atom_site_aniso_U_11
_atom_site_aniso_U_22
_atom_site_aniso_U_33
_atom_site_aniso_U_12
_atom_site_aniso_U_13
_atom_site_aniso_U_23
C1A .0448(8) .0351(6) .0353(7) -.0093(6) .0144(6) .0050(5)
N1A .0404(7) .0422(6) .0348(6) -.0084(5) .0151(5) .0089(5)
N2A .0534(9) .0501(7) .0495(8) .0026(6) .0198(7) .0194(6)
N3A .0396(7) .0417(6) .0343(6) -.0124(5) .0126(5) .0066(5)
N4A .0597(9) .0551(8) .0431(7) .0013(6) .0247(6) .0180(6)
N5A .0582(10) .0483(7) .0374(6) -.0154(7) .0224(6) .0038(5)
N6A .0574(10) .0678(9) .0597(9) -.0113(8) .0310(7) .0010(7)
O1A .0499(7) .0594(6) .0415(6) -.0087(5) .0131(5) .0222(5)
O2A .0456(7) .0729(8) .0532(7) -.0001(6) .0258(5) .0157(6)
C1B .0339(7) .0376(7) .0337(6) -.0046(5) .0132(5) .0059(5)
N1B .0353(7) .0382(6) .0294(5) -.0088(5) .0086(4) .0071(4)
N2B .0559(9) .0619(8) .0384(7) -.0244(7) .0122(6) .0143(6)
N3B .0397(7) .0368(6) .0335(6) -.0074(5) .0097(5) .0052(4)
N4B .0396(7) .0592(8) .0394(7) -.0182(6) .0101(5) .0087(5)
N5B .0329(7) .0589(7) .0361(7) -.0129(5) .0063(5) .0042(5)
N6B .0520(9) .0948(11) .0374(7) -.0200(8) .0065(6) .0118(7)
O1B .0505(7) .0478(6) .0517(6) -.0227(5) .0159(5) .0011(5)
O2B .0718(8) .0753(8) .0321(5) -.0312(6) -.0006(5) .0157(5)

loop_
_atom_type_symbol
_atom_type_description
_atom_type_scat_dispersion_real
_atom_type_scat_dispersion_imag
_atom_type_scat_source
C C .0181 .0091 'International Tables Vol C Tables 4.2.6.8 and 6.1.1.4'
N N .0311 .0180 'International Tables Vol C Tables 4.2.6.8 and 6.1.1.4'
O O .0492 .0322 'International Tables Vol C Tables 4.2.6.8 and 6.1.1.4'
H H .0000 .0000 'International Tables Vol C Tables 4.2.6.8 and 6.1.1.4'

loop_
_geom_angle_atom_site_label_1
_geom_angle_atom_site_label_2
_geom_angle_atom_site_label_3
_geom_angle
N2A C1A N1A 131.75(14)
N2A C1A N4A 112.86(13)
N1A C1A N4A 115.38(13)
C1A N1A N3A 117.98(12)
C1A N2A H1A 117.9(14)
C1A N2A H2A 116.5(15)
H1A N2A H2A 125(2)
O2A N3A O1A 121.65(11)
O2A N3A N1A 123.97(11)
O1A N3A N1A 114.38(12)
N5A N4A C1A 113.99(12)
N6A N5A N4A 170.43(14)
N2B C1B N1B 131.03(14)
N2B C1B N4B 113.11(13)
N1B C1B N4B 115.86(11)
C1B N1B N3B 118.01(11)
C1B N2B H1B 119.2(16)
C1B N2B H2B 119.1(14)
H1B N2B H2B 122(2)
O1B N3B O2B 121.71(12)
O1B N3B N1B 114.80(11)
O2B N3B N1B 123.49(11)
N5B N4B C1B 113.28(11)
N6B N5B N4B 171.87(15)

loop_
_geom_bond_atom_site_label_1
_geom_bond_atom_site_label_2
_geom_bond_site_symmetry_2
_geom_bond_distance
_geom_bond_publ_flag
C1A N1A . 1.3296(18) ?
C1A N2A . 1.303(2) ?
C1A N4A . 1.3921(18) ?
N1A N3A . 1.3532(15) ?
N2A H1A . .89(2) ?
N2A H2A . .89(2) ?
N3A O2A . 1.2284(16) ?
N3A O1A . 1.2366(16) ?
N4A N5A . 1.257(2) ?
N5A N6A . 1.1104(19) ?
C1B N2B . 1.3024(18) ?
C1B N1B . 1.3343(17) ?
C1B N4B . 1.3891(18) ?
N1B N3B . 1.3531(16) ?
N2B H1B . .83(2) ?
N2B H2B . .87(2) ?
N3B O1B . 1.2280(15) ?
N3B O2B . 1.2324(15) ?
N4B N5B . 1.2566(17) ?
N5B N6B . 1.1104(18) ?

loop_
_geom_hbond_atom_site_label_D
_geom_hbond_atom_site_label_H
_geom_hbond_atom_site_label_A
_geom_hbond_site_symmetry_A
_geom_hbond_distance_DH
_geom_hbond_distance_HA
_geom_hbond_distance_DA
_geom_hbond_angle_DHA
_geom_hbond_publ_flag
N2A H2A O2A 1_555 .88(3) 1.99(2) 2.608(2) 126(2) yes
N2B H2B O2B 1_555 .86(2) 2.01(2) 2.589(2) 123(2) yes
N2A H1A O1B 2_656 .89(3) 2.21(3) 3.088(2) 167(2) yes
N2B H1B O1A 2_665 .83(3) 2.07(3) 2.880(2) 164(2) yes
N2B H2B O2B 2_564 .86(2) 2.29(2) 3.056(2) 148(2) yes

loop_
_geom_torsion_atom_site_label_1
_geom_torsion_atom_site_label_2
_geom_torsion_atom_site_label_3
_geom_torsion_atom_site_label_4
_geom_torsion
N2A C1A N1A N3A -3.0(2)
N4A C1A N1A N3A 178.00(12)
C1A N1A N3A O2A -1.6(2)
C1A N1A N3A O1A 178.43(12)
N2A C1A N4A N5A -178.20(14)
N1A C1A N4A N5A 1.02(19)
N2B C1B N1B N3B .9(2)
N4B C1B N1B N3B 179.78(11)
C1B N1B N3B O1B -175.06(12)
C1B N1B N3B O2B 5.01(19)
N2B C1B N4B N5B 172.47(13)
N1B C1B N4B N5B -6.64(19)

loop_
_cod_related_entry_id
_cod_related_entry_database
_cod_related_entry_code
1 ChemSpider 7851433
